data_4027278
loop_
_publ_author_name
'Huaiji Zheng'
'Changgui Zhao'
'Bowen Fang'
'Peng Jing'
'Juan Yang'
'Xingang Xie'
'Xuegong She'

_publ_section_title
;
 Asymmetric Total Synthesis of Cladosporin and Isocladosporin
;
_journal_name_full 'Journal of Organic Chemistry'
_journal_page_first 5656
_journal_page_last 5663
_journal_paper_doi 10.1021/jo300805n
_journal_volume 77
_journal_year 2012
_chemical_absolute_configuration none
_chemical_formula_sum 'C16 H20 O5'
_chemical_formula_weight 292.32
_chemical_name_systematic
; 
 ? 
;
_space_group_IT_number 19
_symmetry_cell_setting orthorhombic
_symmetry_space_group_name_Hall 'P 2ac 2ab'
_symmetry_space_group_name_H-M 'P 21 21 21'
_atom_sites_solution_hydrogens geom
_atom_sites_solution_primary direct
_atom_sites_solution_secondary difmap
_audit_creation_method SHELXL-97
_cell_angle_alpha 90.00
_cell_angle_beta 90.00
_cell_angle_gamma 90.00
_cell_formula_units_Z 4
_cell_length_a 7.646(12)
_cell_length_b 8.221(13)
_cell_length_c 24.74(4)
_cell_measurement_reflns_used 1849
_cell_measurement_temperature 296(2)
_cell_measurement_theta_max 21.90
_cell_measurement_theta_min 2.61
_cell_volume 1555(4)
_computing_cell_refinement 'Bruker SAINT'
_computing_data_collection 'Bruker APEX2'
_computing_data_reduction 'Bruker SAINT'
_computing_molecular_graphics 'Bruker SHELXTL'
_computing_publication_material 'Bruker SHELXTL'
_computing_structure_refinement 'SHELXL-97 (Sheldrick, 2008)'
_computing_structure_solution 'SHELXS-97 (Sheldrick, 2008)'
_diffrn_ambient_temperature 296(2)
_diffrn_measured_fraction_theta_full 0.990
_diffrn_measured_fraction_theta_max 0.990
_diffrn_measurement_device_type 'Bruker APEX-II CCD'
_diffrn_measurement_method '\f and \w scans'
_diffrn_radiation_monochromator graphite
_diffrn_radiation_source 'fine-focus sealed tube'
_diffrn_radiation_type MoK\a
_diffrn_radiation_wavelength 0.71073
_diffrn_reflns_av_R_equivalents 0.0685
_diffrn_reflns_av_sigmaI/netI 0.0843
_diffrn_reflns_limit_h_max 9
_diffrn_reflns_limit_h_min -9
_diffrn_reflns_limit_k_max 9
_diffrn_reflns_limit_k_min -7
_diffrn_reflns_limit_l_max 29
_diffrn_reflns_limit_l_min -10
_diffrn_reflns_number 5289
_diffrn_reflns_theta_full 25.20
_diffrn_reflns_theta_max 25.20
_diffrn_reflns_theta_min 2.61
_exptl_absorpt_coefficient_mu 0.092
_exptl_absorpt_correction_T_max 0.9854
_exptl_absorpt_correction_T_min 0.9791
_exptl_absorpt_correction_type multi-scan
_exptl_absorpt_process_details SADABS
_exptl_crystal_colour colorless
_exptl_crystal_density_diffrn 1.249
_exptl_crystal_description block
_exptl_crystal_F_000 624
_exptl_crystal_size_max 0.23
_exptl_crystal_size_mid 0.21
_exptl_crystal_size_min 0.16
_refine_diff_density_max 0.165
_refine_diff_density_min -0.207
_refine_diff_density_rms 0.046
_refine_ls_abs_structure_details 'Flack H D (1983), Acta Cryst. A39, 876-881'
_refine_ls_abs_structure_Flack 0(2)
_refine_ls_extinction_method none
_refine_ls_goodness_of_fit_ref 1.013
_refine_ls_hydrogen_treatment constr
_refine_ls_matrix_type full
_refine_ls_number_parameters 193
_refine_ls_number_reflns 2737
_refine_ls_number_restraints 0
_refine_ls_restrained_S_all 1.013
_refine_ls_R_factor_all 0.0899
_refine_ls_R_factor_gt 0.0554
_refine_ls_shift/su_max 0.000
_refine_ls_shift/su_mean 0.000
_refine_ls_structure_factor_coef Fsqd
_refine_ls_weighting_details 'calc w=1/[\s^2^(Fo^2^)+(0.0448P)^2^+0.5159P] where P=(Fo^2^+2Fc^2^)/3'
_refine_ls_weighting_scheme calc
_refine_ls_wR_factor_gt 0.1219
_refine_ls_wR_factor_ref 0.1416
_reflns_number_gt 1881
_reflns_number_total 2737
_reflns_threshold_expression >2sigma(I)
_cod_data_source_file jo300805n_si_003.cif
_cod_data_source_block p212121
_cod_database_code 4027278

loop_
_symmetry_equiv_pos_as_xyz
'x, y, z'
'-x+1/2, -y, z+1/2'
'-x, y+1/2, -z+1/2'
'x+1/2, -y+1/2, -z'

loop_
_atom_site_label
_atom_site_type_symbol
_atom_site_fract_x
_atom_site_fract_y
_atom_site_fract_z
_atom_site_U_iso_or_equiv
_atom_site_adp_type
_atom_site_occupancy
_atom_site_symmetry_multiplicity
_atom_site_calc_flag
_atom_site_refinement_flags
C1 C -0.0279(5) 0.1191(6) 0.71464(16) 0.0644(13) Uani 1 1 d .
C2 C 0.0282(5) 0.0961(6) 0.66262(16) 0.0616(12) Uani 1 1 d .
H2 H -0.0519 0.0863 0.6345 0.074 Uiso 1 1 calc R
C3 C 0.2072(5) 0.0877(4) 0.65247(13) 0.0452(9) Uani 1 1 d .
C4 C 0.3275(5) 0.1016(4) 0.69381(13) 0.0450(9) Uani 1 1 d .
H4 H 0.4466 0.0943 0.6864 0.054 Uiso 1 1 calc R
C5 C 0.2702(5) 0.1265(4) 0.74654(13) 0.0438(9) Uani 1 1 d .
C6 C 0.0899(4) 0.1374(5) 0.75733(14) 0.0515(10) Uani 1 1 d .
C7 C 0.0277(5) 0.1558(6) 0.81262(15) 0.0626(12) Uani 1 1 d .
C8 C 0.3196(4) 0.2418(4) 0.83821(13) 0.0419(9) Uani 1 1 d .
H8 H 0.3112 0.3544 0.8254 0.050 Uiso 1 1 calc R
C9 C 0.3943(5) 0.1366(5) 0.79357(13) 0.0518(10) Uani 1 1 d .
H9A H 0.5048 0.1818 0.7815 0.062 Uiso 1 1 calc R
H9B H 0.4163 0.0281 0.8074 0.062 Uiso 1 1 calc R
C10 C 0.4253(5) 0.2377(4) 0.89005(12) 0.0417(9) Uani 1 1 d .
H10A H 0.5452 0.2676 0.8819 0.050 Uiso 1 1 calc R
H10B H 0.4262 0.1273 0.9039 0.050 Uiso 1 1 calc R
C11 C 0.3556(5) 0.3508(4) 0.93383(11) 0.0367(8) Uani 1 1 d .
H11 H 0.2290 0.3352 0.9372 0.044 Uiso 1 1 calc R
C12 C 0.3194(5) 0.6373(4) 0.95124(14) 0.0492(10) Uani 1 1 d .
H12 H 0.1928 0.6212 0.9546 0.059 Uiso 1 1 calc R
C13 C 0.4027(6) 0.6202(5) 1.00659(15) 0.0621(11) Uani 1 1 d .
H13A H 0.5269 0.6429 1.0039 0.075 Uiso 1 1 calc R
H13B H 0.3516 0.6994 1.0310 0.075 Uiso 1 1 calc R
C14 C 0.3770(6) 0.4515(5) 1.02949(13) 0.0626(12) Uani 1 1 d .
H14A H 0.2542 0.4341 1.0375 0.075 Uiso 1 1 calc R
H14B H 0.4426 0.4403 1.0628 0.075 Uiso 1 1 calc R
C15 C 0.4394(5) 0.3247(4) 0.98849(12) 0.0490(10) Uani 1 1 d .
H15A H 0.5655 0.3315 0.9849 0.059 Uiso 1 1 calc R
H15B H 0.4106 0.2168 1.0015 0.059 Uiso 1 1 calc R
C16 C 0.3533(7) 0.8010(4) 0.92473(19) 0.0861(16) Uani 1 1 d .
H16A H 0.4769 0.8159 0.9200 0.129 Uiso 1 1 calc R
H16B H 0.3079 0.8862 0.9473 0.129 Uiso 1 1 calc R
H16C H 0.2965 0.8044 0.8901 0.129 Uiso 1 1 calc R
O1 O 0.2563(4) 0.0617(4) 0.60011(8) 0.0577(8) Uani 1 1 d .
H1 H 0.3614 0.0424 0.5989 0.087 Uiso 1 1 calc R
O2 O -0.2049(4) 0.1255(7) 0.72392(12) 0.1113(15) Uani 1 1 d .
H2A H -0.2232 0.1257 0.7566 0.167 Uiso 1 1 calc R
O3 O -0.1278(4) 0.1441(5) 0.82574(11) 0.0982(12) Uani 1 1 d .
O4 O 0.1424(3) 0.1822(3) 0.85271(9) 0.0567(7) Uani 1 1 d .
O5 O 0.3895(3) 0.5153(2) 0.91521(8) 0.0388(6) Uani 1 1 d .

loop_
_atom_site_aniso_label
_atom_site_aniso_U_11
_atom_site_aniso_U_22
_atom_site_aniso_U_33
_atom_site_aniso_U_23
_atom_site_aniso_U_13
_atom_site_aniso_U_12
C1 0.027(2) 0.114(4) 0.052(2) -0.031(2) 0.0044(19) 0.000(2)
C2 0.031(2) 0.110(3) 0.045(2) -0.018(2) -0.0057(18) 0.003(2)
C3 0.041(2) 0.059(2) 0.0361(19) -0.0045(17) 0.0065(17) 0.0067(19)
C4 0.028(2) 0.065(2) 0.0413(19) -0.0066(17) 0.0081(16) 0.0070(19)
C5 0.034(2) 0.056(2) 0.0409(18) -0.0102(17) 0.0051(17) -0.0008(18)
C6 0.026(2) 0.088(3) 0.0411(19) -0.016(2) 0.0092(17) -0.0093(19)
C7 0.032(2) 0.104(3) 0.051(2) -0.025(2) 0.0088(19) -0.023(2)
C8 0.0293(18) 0.056(2) 0.0410(18) -0.0072(16) 0.0035(16) -0.0082(18)
C9 0.040(2) 0.075(2) 0.0400(19) -0.0136(18) 0.0045(18) -0.002(2)
C10 0.042(2) 0.0419(19) 0.0410(18) -0.0026(15) -0.0020(17) -0.0025(18)
C11 0.034(2) 0.0414(18) 0.0348(16) 0.0026(14) 0.0006(15) -0.0064(16)
C12 0.045(2) 0.0417(19) 0.061(2) -0.0063(18) 0.011(2) 0.0011(19)
C13 0.055(3) 0.070(3) 0.062(2) -0.029(2) 0.002(2) -0.011(2)
C14 0.060(3) 0.092(3) 0.0356(19) -0.0081(19) -0.009(2) 0.002(3)
C15 0.054(3) 0.058(2) 0.0352(18) 0.0032(16) -0.0099(18) 0.0035(19)
C16 0.092(4) 0.040(2) 0.126(4) 0.004(2) 0.037(4) 0.000(2)
O1 0.0457(16) 0.092(2) 0.0354(13) -0.0032(13) 0.0035(13) 0.0148(17)
O2 0.0261(16) 0.239(4) 0.069(2) -0.062(3) 0.0034(14) -0.005(2)
O3 0.0438(18) 0.195(4) 0.0563(17) -0.045(2) 0.0201(16) -0.035(2)
O4 0.0396(15) 0.0893(19) 0.0412(13) -0.0175(13) 0.0052(13) -0.0210(14)
O5 0.0385(14) 0.0387(12) 0.0392(12) 0.0040(10) 0.0086(12) -0.0004(11)

loop_
_atom_type_symbol
_atom_type_description
_atom_type_scat_dispersion_real
_atom_type_scat_dispersion_imag
_atom_type_scat_source
C C 0.0033 0.0016 'International Tables Vol C Tables 4.2.6.8 and 6.1.1.4'
H H 0.0000 0.0000 'International Tables Vol C Tables 4.2.6.8 and 6.1.1.4'
O O 0.0106 0.0060 'International Tables Vol C Tables 4.2.6.8 and 6.1.1.4'

loop_
_geom_angle_atom_site_label_1
_geom_angle_atom_site_label_2
_geom_angle_atom_site_label_3
_geom_angle
O2 C1 C2 118.1(4)
O2 C1 C6 120.3(4)
C2 C1 C6 121.6(4)
C1 C2 C3 119.0(4)
C1 C2 H2 120.5
C3 C2 H2 120.5
O1 C3 C4 122.2(3)
O1 C3 C2 116.6(3)
C4 C3 C2 121.1(3)
C3 C4 C5 119.8(3)
C3 C4 H4 120.1
C5 C4 H4 120.1
C4 C5 C6 119.7(3)
C4 C5 C9 122.3(3)
C6 C5 C9 117.9(3)
C1 C6 C5 118.8(3)
C1 C6 C7 120.7(3)
C5 C6 C7 120.3(3)
O3 C7 O4 116.6(3)
O3 C7 C6 123.6(4)
O4 C7 C6 119.8(3)
O4 C8 C10 105.9(3)
O4 C8 C9 109.3(3)
C10 C8 C9 113.8(3)
O4 C8 H8 109.2
C10 C8 H8 109.2
C9 C8 H8 109.2
C5 C9 C8 111.0(3)
C5 C9 H9A 109.4
C8 C9 H9A 109.4
C5 C9 H9B 109.4
C8 C9 H9B 109.4
H9A C9 H9B 108.0
C8 C10 C11 113.6(3)
C8 C10 H10A 108.8
C11 C10 H10A 108.8
C8 C10 H10B 108.8
C11 C10 H10B 108.8
H10A C10 H10B 107.7
O5 C11 C15 109.9(3)
O5 C11 C10 106.3(3)
C15 C11 C10 113.6(3)
O5 C11 H11 109.0
C15 C11 H11 109.0
C10 C11 H11 109.0
O5 C12 C13 109.7(3)
O5 C12 C16 106.6(3)
C13 C12 C16 113.6(4)
O5 C12 H12 109.0
C13 C12 H12 109.0
C16 C12 H12 109.0
C14 C13 C12 111.6(3)
C14 C13 H13A 109.3
C12 C13 H13A 109.3
C14 C13 H13B 109.3
C12 C13 H13B 109.3
H13A C13 H13B 108.0
C13 C14 C15 109.6(3)
C13 C14 H14A 109.7
C15 C14 H14A 109.7
C13 C14 H14B 109.7
C15 C14 H14B 109.7
H14A C14 H14B 108.2
C11 C15 C14 111.3(3)
C11 C15 H15A 109.4
C14 C15 H15A 109.4
C11 C15 H15B 109.4
C14 C15 H15B 109.4
H15A C15 H15B 108.0
C12 C16 H16A 109.5
C12 C16 H16B 109.5
H16A C16 H16B 109.5
C12 C16 H16C 109.5
H16A C16 H16C 109.5
H16B C16 H16C 109.5
C3 O1 H1 109.5
C1 O2 H2A 109.5
C7 O4 C8 118.1(3)
C12 O5 C11 112.6(2)

loop_
_geom_bond_atom_site_label_1
_geom_bond_atom_site_label_2
_geom_bond_distance
C1 O2 1.373(5)
C1 C2 1.370(6)
C1 C6 1.396(5)
C2 C3 1.393(5)
C2 H2 0.9300
C3 O1 1.365(4)
C3 C4 1.380(5)
C4 C5 1.391(5)
C4 H4 0.9300
C5 C6 1.408(5)
C5 C9 1.503(5)
C6 C7 1.456(5)
C7 O3 1.236(5)
C7 O4 1.342(5)
C8 O4 1.485(4)
C8 C10 1.516(5)
C8 C9 1.515(5)
C8 H8 0.9800
C9 H9A 0.9700
C9 H9B 0.9700
C10 C11 1.524(5)
C10 H10A 0.9700
C10 H10B 0.9700
C11 O5 1.451(4)
C11 C15 1.512(5)
C11 H11 0.9800
C12 O5 1.445(4)
C12 C13 1.517(5)
C12 C16 1.520(5)
C12 H12 0.9800
C13 C14 1.511(6)
C13 H13A 0.9700
C13 H13B 0.9700
C14 C15 1.530(5)
C14 H14A 0.9700
C14 H14B 0.9700
C15 H15A 0.9700
C15 H15B 0.9700
C16 H16A 0.9600
C16 H16B 0.9600
C16 H16C 0.9600
O1 H1 0.8200
O2 H2A 0.8200

loop_
_geom_torsion_atom_site_label_1
_geom_torsion_atom_site_label_2
_geom_torsion_atom_site_label_3
_geom_torsion_atom_site_label_4
_geom_torsion
O2 C1 C2 C3 -179.4(5)
C6 C1 C2 C3 1.3(7)
C1 C2 C3 O1 178.8(4)
C1 C2 C3 C4 0.2(7)
O1 C3 C4 C5 -179.4(3)
C2 C3 C4 C5 -0.8(6)
C3 C4 C5 C6 0.0(5)
C3 C4 C5 C9 177.7(3)
O2 C1 C6 C5 178.6(5)
C2 C1 C6 C5 -2.1(7)
O2 C1 C6 C7 2.9(7)
C2 C1 C6 C7 -177.8(5)
C4 C5 C6 C1 1.5(6)
C9 C5 C6 C1 -176.4(4)
C4 C5 C6 C7 177.1(4)
C9 C5 C6 C7 -0.7(6)
C1 C6 C7 O3 5.8(8)
C5 C6 C7 O3 -169.8(5)
C1 C6 C7 O4 -176.4(4)
C5 C6 C7 O4 8.1(7)
C4 C5 C9 C8 151.7(3)
C6 C5 C9 C8 -30.5(5)
O4 C8 C9 C5 53.4(4)
C10 C8 C9 C5 171.6(3)
O4 C8 C10 C11 -63.0(4)
C9 C8 C10 C11 176.8(3)
C8 C10 C11 O5 -69.6(4)
C8 C10 C11 C15 169.4(3)
O5 C12 C13 C14 -56.6(5)
C16 C12 C13 C14 -175.7(4)
C12 C13 C14 C15 52.9(5)
O5 C11 C15 C14 55.8(4)
C10 C11 C15 C14 174.8(3)
C13 C14 C15 C11 -52.6(5)
O3 C7 O4 C8 -163.4(4)
C6 C7 O4 C8 18.6(6)
C10 C8 O4 C7 -172.4(3)
C9 C8 O4 C7 -49.4(5)
C13 C12 O5 C11 60.6(4)
C16 C12 O5 C11 -176.1(3)
C15 C11 O5 C12 -60.6(4)
C10 C11 O5 C12 176.1(3)
